data_2229760
loop_
_publ_author_name
'Mo, Qijin'
'Duan, Wengui'
'Ma, Xianli'
'Huang, Jianxin'
'Ma, Zhen'

_publ_section_title
;
 2-Chloro-<i>N</i>-{5-[(4<i>R</i>,5<i>R</i>,10<i>S</i>)-dehydroabiet-4-yl]-1,3,4-thiadiazol-2-yl}benzamide
;
_journal_coeditor_code LX2187
_journal_issue 4
_journal_name_full 'Acta Crystallographica Section E'
_journal_page_first o816
_journal_page_last o817
_journal_paper_doi 10.1107/S1600536811007665
_journal_volume 67
_journal_year 2011
_chemical_formula_iupac 'C28 H32 Cl N3 O S'
_chemical_formula_moiety 'C28 H32 Cl N3 O S'
_chemical_formula_sum 'C28 H32 Cl N3 O S'
_chemical_formula_weight 494.08
_chemical_name_common
;
2-Chloro-<i>N</i>-{5-[(4<i>R</i>,5<i>R</i>,10<i>S</i>)-dehydroabietyl]-1,3,4-
thiadiazol-2-yl}benzamide
;
_chemical_name_systematic
;
2-Chloro-<i>N</i>-{5-[(1<i>R</i>,4a<i>S</i>,10a<i>R</i>)-7-isopropyl-1,4a-
dimethyl-1,2,3,4,4a,9,10,10a-octahydrophenanthren-1-yl]-1,3,4-
thiadiazol-2-yl}benzamide
;
_space_group_IT_number 4
_symmetry_cell_setting monoclinic
_symmetry_space_group_name_Hall 'P 2yb'
_symmetry_space_group_name_H-M 'P 1 21 1'
_atom_sites_solution_hydrogens geom
_atom_sites_solution_primary direct
_atom_sites_solution_secondary difmap
_audit_creation_method SHELXL-97
_cell_angle_alpha 90.00
_cell_angle_beta 107.24(3)
_cell_angle_gamma 90.00
_cell_formula_units_Z 4
_cell_length_a 7.9707(16)
_cell_length_b 31.874(6)
_cell_length_c 10.863(2)
_cell_measurement_reflns_used 10596
_cell_measurement_temperature 293(2)
_cell_measurement_theta_max 27.00
_cell_measurement_theta_min 1.96
_cell_volume 2635.8(10)
_computing_cell_refinement '<i>SAINT</i> (Bruker, 2002)'
_computing_data_collection '<i>SMART</i> (Bruker, 2001)'
_computing_data_reduction '<i>SAINT</i> (Bruker, 2002)'
_computing_molecular_graphics '<i>SHELXTL</i> (Sheldrick, 2008)'
_computing_publication_material '<i>SHELXTL</i> (Sheldrick, 2008)'
_computing_structure_refinement '<i>SHELXS97</i> (Sheldrick, 2008)'
_computing_structure_solution '<i>SHELXS97</i> (Sheldrick, 2008)'
_diffrn_ambient_temperature 293(2)
_diffrn_detector_area_resol_mean 0
_diffrn_measured_fraction_theta_full 0.994
_diffrn_measured_fraction_theta_max 0.994
_diffrn_measurement_device_type 'Bruker SMART CCD area-detector'
_diffrn_measurement_method '\f and \w'
_diffrn_radiation_monochromator graphite
_diffrn_radiation_source 'fine-focus sealed tube'
_diffrn_radiation_type MoK\a
_diffrn_radiation_wavelength 0.71073
_diffrn_reflns_av_R_equivalents 0.0321
_diffrn_reflns_av_sigmaI/netI 0.0706
_diffrn_reflns_limit_h_max 9
_diffrn_reflns_limit_h_min -10
_diffrn_reflns_limit_k_max 37
_diffrn_reflns_limit_k_min -40
_diffrn_reflns_limit_l_max 13
_diffrn_reflns_limit_l_min -13
_diffrn_reflns_number 16616
_diffrn_reflns_theta_full 27.00
_diffrn_reflns_theta_max 27.00
_diffrn_reflns_theta_min 1.96
_diffrn_standards_interval_count 0
_diffrn_standards_interval_time 0
_diffrn_standards_number 0
_exptl_absorpt_coefficient_mu 0.249
_exptl_absorpt_correction_T_max 0.923
_exptl_absorpt_correction_T_min 0.898
_exptl_absorpt_correction_type multi-scan
_exptl_absorpt_process_details '(SADABS; Sheldrick, 1996)'
_exptl_crystal_colour colorless
_exptl_crystal_density_diffrn 1.245
_exptl_crystal_density_method 'not measured'
_exptl_crystal_description block
_exptl_crystal_F_000 1048
_exptl_crystal_size_max 0.43
_exptl_crystal_size_mid 0.38
_exptl_crystal_size_min 0.32
_refine_diff_density_max 0.461
_refine_diff_density_min -0.230
_refine_ls_abs_structure_details 'Flack (1983), 4741 Friedel pairs'
_refine_ls_abs_structure_Flack 0.03(5)
_refine_ls_extinction_method none
_refine_ls_goodness_of_fit_ref 1.011
_refine_ls_hydrogen_treatment constr
_refine_ls_matrix_type full
_refine_ls_number_parameters 613
_refine_ls_number_reflns 10596
_refine_ls_number_restraints 1
_refine_ls_restrained_S_all 1.011
_refine_ls_R_factor_all 0.0723
_refine_ls_R_factor_gt 0.0451
_refine_ls_shift/su_max 0.002
_refine_ls_shift/su_mean 0.000
_refine_ls_structure_factor_coef Fsqd
_refine_ls_weighting_details 'calc w=1/[\s^2^(Fo^2^)+(0.0398P)^2^+0.0000P] where P=(Fo^2^+2Fc^2^)/3'
_refine_ls_weighting_scheme calc
_refine_ls_wR_factor_gt 0.0969
_refine_ls_wR_factor_ref 0.1047
_reflns_number_gt 6952
_reflns_number_total 10596
_reflns_threshold_expression I>2sigma(I)
_cod_data_source_file lx2187.cif
_cod_data_source_block I
_cod_original_cell_volume 2635.7(9)
_cod_original_sg_symbol_H-M 'P 21'
_cod_database_code 2229760
_cod_database_fobs_code 2229760

loop_
_symmetry_equiv_pos_as_xyz
'x, y, z'
'-x, y+1/2, -z'

loop_
_atom_site_type_symbol
_atom_site_label
_atom_site_fract_x
_atom_site_fract_y
_atom_site_fract_z
_atom_site_U_iso_or_equiv
_atom_site_adp_type
_atom_site_calc_flag
_atom_site_refinement_flags
_atom_site_occupancy
_atom_site_disorder_assembly
_atom_site_disorder_group
S S1 0.52338(11) 0.65114(3) 1.44011(7) 0.0497(2) Uani d . 1 . .
S S2 0.28189(11) 0.72225(3) 0.73498(7) 0.0514(2) Uani d . 1 . .
Cl Cl1 0.30129(14) 0.79642(3) 1.20908(12) 0.0902(3) Uani d . 1 . .
Cl Cl2 0.49960(14) 0.57382(3) 0.94336(13) 0.0968(4) Uani d . 1 . .
O O1 0.2265(3) 0.70066(9) 1.4129(2) 0.0801(8) Uani d . 1 . .
O O2 0.5858(3) 0.67606(8) 0.7564(2) 0.0719(7) Uani d . 1 . .
N N1 0.6791(3) 0.62791(8) 1.2769(2) 0.0554(7) Uani d . 1 . .
N N2 0.5440(3) 0.65378(8) 1.2088(2) 0.0538(7) Uani d . 1 . .
N N3 0.3140(3) 0.69429(8) 1.2328(2) 0.0454(6) Uani d . 1 . .
H H3A 0.2929 0.7018 1.1536 0.054 Uiso calc R 1 . .
N N4 0.1235(3) 0.73933(8) 0.9030(2) 0.0533(7) Uani d . 1 . .
N N5 0.2624(3) 0.71246(8) 0.9642(2) 0.0499(7) Uani d . 1 . .
N N6 0.4935(3) 0.67391(8) 0.9321(2) 0.0445(6) Uani d . 1 . .
H H6A 0.5125 0.6636 1.0082 0.053 Uiso calc R 1 . .
C C29 1.2728(7) 0.40459(13) 1.0712(4) 0.1108(17) Uani d . 1 . .
H H29A 1.2768 0.3937 0.9898 0.166 Uiso calc R 1 . .
H H29B 1.2288 0.3834 1.1164 0.166 Uiso calc R 1 . .
H H29C 1.3888 0.4127 1.1216 0.166 Uiso calc R 1 . .
C C30 1.1898(6) 0.47207(13) 0.9565(4) 0.0929(13) Uani d . 1 . .
H H30A 1.2037 0.4578 0.8824 0.139 Uiso calc R 1 . .
H H30B 1.2944 0.4878 0.9972 0.139 Uiso calc R 1 . .
H H30C 1.0915 0.4909 0.9302 0.139 Uiso calc R 1 . .
C C31 1.1585(6) 0.44060(13) 1.0499(4) 0.0782(11) Uani d . 1 . .
H H31A 1.0418 0.4292 1.0062 0.094 Uiso calc R 1 . .
C C32 1.1362(5) 0.46210(10) 1.1685(3) 0.0595(9) Uani d . 1 . .
C C33 1.2762(5) 0.48006(13) 1.2603(4) 0.0748(11) Uani d . 1 . .
H H33A 1.3891 0.4764 1.2540 0.090 Uiso calc R 1 . .
C C34 1.2526(5) 0.50371(12) 1.3632(4) 0.0690(10) Uani d . 1 . .
H H34A 1.3501 0.5157 1.4223 0.083 Uiso calc R 1 . .
C C35 1.0877(4) 0.50968(9) 1.3787(3) 0.0477(8) Uani d . 1 . .
C C36 0.9465(4) 0.48940(10) 1.2889(3) 0.0496(8) Uani d . 1 . .
C C37 0.9756(5) 0.46662(10) 1.1890(3) 0.0563(9) Uani d . 1 . .
H H37A 0.8797 0.4534 1.1318 0.068 Uiso calc R 1 . .
C C38 0.7639(5) 0.49269(11) 1.2989(4) 0.0734(11) Uani d . 1 . .
H H38A 0.7358 0.4665 1.3336 0.088 Uiso calc R 1 . .
H H38B 0.6840 0.4956 1.2125 0.088 Uiso calc R 1 . .
C C39 0.7276(4) 0.52832(10) 1.3808(3) 0.0555(9) Uani d . 1 . .
H H39A 0.7067 0.5166 1.4574 0.067 Uiso calc R 1 . .
H H39B 0.6216 0.5428 1.3324 0.067 Uiso calc R 1 . .
C C40 0.8789(4) 0.56011(8) 1.4217(3) 0.0425(7) Uani d . 1 . .
H H40A 0.8901 0.5716 1.3408 0.051 Uiso calc R 1 . .
C C41 1.0566(4) 0.53761(9) 1.4854(3) 0.0480(7) Uani d . 1 . .
C C42 1.1993(4) 0.57089(11) 1.5292(4) 0.0641(9) Uani d . 1 . .
H H42A 1.3076 0.5572 1.5773 0.077 Uiso calc R 1 . .
H H42B 1.2189 0.5836 1.4535 0.077 Uiso calc R 1 . .
C C43 1.1580(5) 0.60547(12) 1.6125(4) 0.0763(11) Uani d . 1 . .
H H43A 1.2547 0.6253 1.6365 0.092 Uiso calc R 1 . .
H H43B 1.1438 0.5934 1.6908 0.092 Uiso calc R 1 . .
C C44 0.9881(4) 0.62848(10) 1.5379(3) 0.0608(9) Uani d . 1 . .
H H44A 0.9619 0.6500 1.5926 0.073 Uiso calc R 1 . .
H H44B 1.0062 0.6422 1.4631 0.073 Uiso calc R 1 . .
C C45 0.8311(4) 0.59840(9) 1.4937(3) 0.0484(8) Uani d . 1 . .
C C46 1.0591(5) 0.50884(11) 1.6010(3) 0.0679(10) Uani d . 1 . .
H H46A 1.1732 0.4963 1.6342 0.102 Uiso calc R 1 . .
H H46B 0.9724 0.4872 1.5730 0.102 Uiso calc R 1 . .
H H46C 1.0333 0.5252 1.6674 0.102 Uiso calc R 1 . .
C C47 0.7623(5) 0.58685(11) 1.6091(3) 0.0626(9) Uani d . 1 . .
H H47A 0.7361 0.6121 1.6482 0.094 Uiso calc R 1 . .
H H47B 0.8506 0.5712 1.6716 0.094 Uiso calc R 1 . .
H H47C 0.6579 0.5702 1.5790 0.094 Uiso calc R 1 . .
C C48 0.6863(4) 0.62389(9) 1.3968(3) 0.0418(7) Uani d . 1 . .
C C49 0.4519(4) 0.66797(9) 1.2826(3) 0.0426(7) Uani d . 1 . .
C C50 0.2062(4) 0.70969(10) 1.3003(3) 0.0497(8) Uani d . 1 . .
C C51 0.0620(4) 0.73779(9) 1.2263(3) 0.0446(7) Uani d . 1 . .
C C52 -0.1106(4) 0.72410(11) 1.2042(3) 0.0549(8) Uani d . 1 . .
H H52A -0.1326 0.6981 1.2351 0.066 Uiso calc R 1 . .
C C53 -0.2474(5) 0.74882(12) 1.1371(3) 0.0660(10) Uani d . 1 . .
H H53A -0.3620 0.7392 1.1217 0.079 Uiso calc R 1 . .
C C54 -0.2178(5) 0.78801(12) 1.0918(3) 0.0645(10) Uani d . 1 . .
H H54A -0.3117 0.8046 1.0463 0.077 Uiso calc R 1 . .
C C55 -0.0479(5) 0.80212(12) 1.1148(3) 0.0643(10) Uani d . 1 . .
H H55A -0.0264 0.8285 1.0864 0.077 Uiso calc R 1 . .
C C56 0.0897(4) 0.77689(10) 1.1801(3) 0.0516(8) Uani d . 1 . .
C C17 0.4778(7) 0.90964(14) 0.2173(6) 0.1203(19) Uani d . 1 . .
H H17A 0.5556 0.9249 0.1810 0.180 Uiso calc R 1 . .
H H17B 0.3730 0.9023 0.1502 0.180 Uiso calc R 1 . .
H H17C 0.5350 0.8845 0.2577 0.180 Uiso calc R 1 . .
C C15 0.4303(5) 0.93651(12) 0.3162(4) 0.0800(11) Uani d . 1 . .
H H15A 0.5392 0.9414 0.3858 0.096 Uiso calc R 1 . .
C C16 0.3622(6) 0.97866(13) 0.2633(5) 0.1070(16) Uani d . 1 . .
H H16A 0.4455 0.9919 0.2276 0.160 Uiso calc R 1 . .
H H16B 0.3450 0.9958 0.3312 0.160 Uiso calc R 1 . .
H H16C 0.2524 0.9753 0.1971 0.160 Uiso calc R 1 . .
C C13 0.3063(5) 0.91287(10) 0.3756(4) 0.0602(9) Uani d . 1 . .
C C14 0.3584(4) 0.89840(10) 0.4994(4) 0.0639(9) Uani d . 1 . .
H H14A 0.4713 0.9048 0.5508 0.077 Uiso calc R 1 . .
C C8 0.2500(4) 0.87438(10) 0.5529(3) 0.0540(8) Uani d . 1 . .
C C9 0.0814(4) 0.86399(9) 0.4786(3) 0.0444(7) Uani d . 1 . .
C C11 0.0256(4) 0.88025(10) 0.3529(3) 0.0560(8) Uani d . 1 . .
H H11A -0.0889 0.8749 0.3027 0.067 Uiso calc R 1 . .
C C12 0.1319(5) 0.90370(11) 0.3003(3) 0.0626(9) Uani d . 1 . .
H H12A 0.0898 0.9135 0.2161 0.075 Uiso calc R 1 . .
C C7 0.3267(5) 0.85860(14) 0.6897(4) 0.0857(12) Uani d . 1 . .
H H7A 0.4205 0.8390 0.6916 0.103 Uiso calc R 1 . .
H H7B 0.3783 0.8821 0.7445 0.103 Uiso calc R 1 . .
C C6 0.1969(4) 0.83739(11) 0.7452(3) 0.0603(9) Uani d . 1 . .
H H6B 0.1296 0.8584 0.7749 0.072 Uiso calc R 1 . .
H H6C 0.2589 0.8203 0.8184 0.072 Uiso calc R 1 . .
C C5 0.0729(4) 0.80979(9) 0.6425(3) 0.0412(7) Uani d . 1 . .
H H5B 0.1503 0.7945 0.6030 0.049 Uiso calc R 1 . .
C C10 -0.0424(4) 0.83779(9) 0.5317(3) 0.0404(7) Uani d . 1 . .
C C1 -0.1557(4) 0.80806(9) 0.4271(3) 0.0472(7) Uani d . 1 . .
H H1B -0.2385 0.8248 0.3622 0.057 Uiso calc R 1 . .
H H1C -0.0797 0.7938 0.3854 0.057 Uiso calc R 1 . .
C C2 -0.2580(4) 0.77503(10) 0.4787(3) 0.0561(8) Uani d . 1 . .
H H2B -0.3415 0.7889 0.5144 0.067 Uiso calc R 1 . .
H H2C -0.3231 0.7571 0.4086 0.067 Uiso calc R 1 . .
C C3 -0.1317(4) 0.74846(10) 0.5827(3) 0.0519(8) Uani d . 1 . .
H H3B -0.0531 0.7335 0.5450 0.062 Uiso calc R 1 . .
H H3C -0.1983 0.7279 0.6145 0.062 Uiso calc R 1 . .
C C4 -0.0228(4) 0.77502(10) 0.6959(3) 0.0448(7) Uani d . 1 . .
C C20 -0.1634(4) 0.86973(11) 0.5727(3) 0.0623(10) Uani d . 1 . .
H H20A -0.2291 0.8855 0.4987 0.093 Uiso calc R 1 . .
H H20B -0.0929 0.8885 0.6362 0.093 Uiso calc R 1 . .
H H20C -0.2430 0.8549 0.6083 0.093 Uiso calc R 1 . .
C C19 -0.1391(5) 0.79158(11) 0.7772(3) 0.0663(10) Uani d . 1 . .
H H19A -0.1936 0.7683 0.8067 0.099 Uiso calc R 1 . .
H H19B -0.2282 0.8098 0.7253 0.099 Uiso calc R 1 . .
H H19C -0.0676 0.8069 0.8501 0.099 Uiso calc R 1 . .
C C18 0.1151(4) 0.74680(9) 0.7841(3) 0.0443(7) Uani d . 1 . .
C C21 0.3522(4) 0.70156(8) 0.8882(3) 0.0394(7) Uani d . 1 . .
C C22 0.6025(4) 0.66216(9) 0.8636(3) 0.0447(7) Uani d . 1 . .
C C28 0.7144(4) 0.59235(10) 0.9710(3) 0.0569(9) Uani d . 1 . .
C C23 0.7442(4) 0.63191(9) 0.9305(3) 0.0446(7) Uani d . 1 . .
C C27 0.8494(6) 0.56572(12) 1.0292(4) 0.0773(11) Uani d . 1 . .
H H27A 0.8259 0.5392 1.0555 0.093 Uiso calc R 1 . .
C C26 1.0188(6) 0.57842(15) 1.0484(4) 0.0890(14) Uani d . 1 . .
H H26A 1.1110 0.5604 1.0876 0.107 Uiso calc R 1 . .
C C25 1.0531(5) 0.61742(14) 1.0102(4) 0.0811(12) Uani d . 1 . .
H H25A 1.1685 0.6262 1.0246 0.097 Uiso calc R 1 . .
C C24 0.9155(5) 0.64378(11) 0.9499(3) 0.0653(10) Uani d . 1 . .
H H24A 0.9396 0.6701 0.9221 0.078 Uiso calc R 1 . .

loop_
_atom_site_aniso_label
_atom_site_aniso_U_11
_atom_site_aniso_U_22
_atom_site_aniso_U_33
_atom_site_aniso_U_12
_atom_site_aniso_U_13
_atom_site_aniso_U_23
S1 0.0596(5) 0.0572(5) 0.0345(4) 0.0170(4) 0.0173(4) 0.0088(4)
S2 0.0595(5) 0.0619(5) 0.0350(4) 0.0233(4) 0.0174(4) 0.0106(4)
Cl1 0.0772(7) 0.0690(7) 0.1314(9) -0.0054(5) 0.0419(7) 0.0057(6)
Cl2 0.0791(7) 0.0562(6) 0.1599(12) -0.0030(5) 0.0426(7) 0.0089(6)
O1 0.0897(19) 0.113(2) 0.0447(15) 0.0469(16) 0.0317(14) 0.0243(14)
O2 0.0875(18) 0.0914(17) 0.0450(14) 0.0372(14) 0.0325(14) 0.0237(13)
N1 0.0585(17) 0.0676(18) 0.0421(16) 0.0281(15) 0.0181(13) 0.0142(14)
N2 0.0621(17) 0.0638(17) 0.0402(15) 0.0278(14) 0.0223(14) 0.0149(14)
N3 0.0517(16) 0.0531(16) 0.0338(14) 0.0150(12) 0.0166(13) 0.0094(11)
N4 0.0616(17) 0.0605(17) 0.0418(16) 0.0258(14) 0.0215(14) 0.0123(13)
N5 0.0561(17) 0.0588(17) 0.0375(14) 0.0246(13) 0.0180(13) 0.0128(13)
N6 0.0538(16) 0.0513(15) 0.0280(13) 0.0175(12) 0.0115(12) 0.0094(11)
C29 0.177(5) 0.070(3) 0.090(3) 0.041(3) 0.045(3) 0.005(2)
C30 0.137(4) 0.076(3) 0.082(3) 0.015(3) 0.057(3) 0.007(2)
C31 0.100(3) 0.078(3) 0.072(3) 0.028(2) 0.049(2) 0.009(2)
C32 0.065(3) 0.056(2) 0.064(2) 0.0106(18) 0.029(2) 0.0133(18)
C33 0.051(2) 0.099(3) 0.088(3) 0.025(2) 0.041(2) 0.013(2)
C34 0.049(2) 0.082(3) 0.076(3) 0.0087(18) 0.017(2) 0.001(2)
C35 0.049(2) 0.0442(18) 0.053(2) 0.0119(15) 0.0198(17) 0.0141(15)
C36 0.054(2) 0.0452(18) 0.057(2) 0.0072(15) 0.0269(18) 0.0058(15)
C37 0.062(2) 0.0461(19) 0.062(2) 0.0063(15) 0.0204(18) 0.0011(16)
C38 0.062(2) 0.062(2) 0.101(3) -0.0085(18) 0.033(2) -0.019(2)
C39 0.049(2) 0.0493(19) 0.074(2) 0.0058(15) 0.0270(18) -0.0014(16)
C40 0.0431(18) 0.0412(17) 0.0438(18) 0.0064(13) 0.0139(14) 0.0070(13)
C41 0.0495(19) 0.0480(18) 0.0452(18) 0.0065(14) 0.0118(15) 0.0069(14)
C42 0.0412(19) 0.072(2) 0.072(2) 0.0059(17) 0.0060(17) 0.0001(19)
C43 0.061(2) 0.069(2) 0.083(3) 0.0004(19) -0.005(2) -0.010(2)
C44 0.067(2) 0.0479(19) 0.058(2) 0.0054(17) 0.0027(18) -0.0058(17)
C45 0.064(2) 0.0423(18) 0.0383(18) 0.0084(15) 0.0142(16) 0.0027(14)
C46 0.086(3) 0.061(2) 0.056(2) 0.0218(19) 0.021(2) 0.0188(18)
C47 0.078(2) 0.068(2) 0.0438(19) 0.0313(18) 0.0213(18) 0.0168(17)
C48 0.0447(18) 0.0412(17) 0.0399(17) 0.0047(14) 0.0130(14) 0.0063(14)
C49 0.052(2) 0.0425(17) 0.0339(17) 0.0052(14) 0.0128(15) 0.0059(13)
C50 0.051(2) 0.057(2) 0.045(2) 0.0073(15) 0.0192(17) 0.0017(16)
C51 0.048(2) 0.050(2) 0.0374(17) 0.0132(15) 0.0156(15) 0.0020(14)
C52 0.056(2) 0.056(2) 0.053(2) 0.0085(17) 0.0169(17) -0.0011(17)
C53 0.060(2) 0.070(3) 0.059(2) 0.0040(19) 0.0048(19) -0.020(2)
C54 0.067(3) 0.072(3) 0.049(2) 0.028(2) 0.0085(18) -0.0055(18)
C55 0.083(3) 0.060(2) 0.053(2) 0.022(2) 0.026(2) 0.0051(18)
C56 0.052(2) 0.057(2) 0.049(2) 0.0078(17) 0.0200(17) -0.0085(17)
C17 0.130(4) 0.085(3) 0.192(5) 0.003(3) 0.120(4) 0.007(3)
C15 0.075(3) 0.076(3) 0.099(3) -0.004(2) 0.042(2) 0.017(2)
C16 0.128(4) 0.068(3) 0.146(4) -0.004(3) 0.073(4) 0.023(3)
C13 0.054(2) 0.052(2) 0.080(3) 0.0047(16) 0.027(2) 0.0099(18)
C14 0.044(2) 0.057(2) 0.079(3) 0.0034(16) 0.0022(19) 0.0116(19)
C8 0.050(2) 0.0482(19) 0.056(2) -0.0006(15) 0.0043(17) 0.0103(16)
C9 0.0482(19) 0.0411(17) 0.0403(18) 0.0116(14) 0.0074(15) 0.0049(14)
C11 0.051(2) 0.064(2) 0.049(2) 0.0037(16) 0.0086(16) 0.0159(17)
C12 0.060(2) 0.072(2) 0.058(2) 0.0040(18) 0.0208(19) 0.0189(18)
C7 0.081(3) 0.083(3) 0.065(3) -0.019(2) -0.020(2) 0.019(2)
C6 0.067(2) 0.059(2) 0.042(2) 0.0027(17) -0.0044(17) 0.0042(16)
C5 0.0468(18) 0.0395(16) 0.0339(16) 0.0106(13) 0.0066(14) 0.0013(13)
C10 0.0419(17) 0.0442(16) 0.0334(17) 0.0108(13) 0.0087(14) 0.0020(13)
C1 0.0466(18) 0.0549(19) 0.0348(17) 0.0064(15) 0.0038(14) 0.0079(14)
C2 0.050(2) 0.062(2) 0.051(2) -0.0032(16) 0.0058(16) 0.0103(17)
C3 0.055(2) 0.0507(19) 0.048(2) -0.0046(15) 0.0115(16) 0.0088(15)
C4 0.0394(17) 0.0565(19) 0.0388(17) 0.0161(14) 0.0120(15) 0.0080(15)
C20 0.067(2) 0.065(2) 0.054(2) 0.0263(18) 0.0161(18) 0.0076(17)
C19 0.075(2) 0.075(2) 0.057(2) 0.029(2) 0.0327(19) 0.0153(18)
C18 0.056(2) 0.0406(17) 0.0385(18) 0.0100(14) 0.0166(16) 0.0013(14)
C21 0.0450(18) 0.0393(16) 0.0339(16) 0.0099(13) 0.0117(14) 0.0050(13)
C22 0.0527(19) 0.0465(18) 0.0358(18) 0.0077(14) 0.0146(16) 0.0023(14)
C28 0.061(2) 0.050(2) 0.064(2) 0.0150(16) 0.0237(18) 0.0098(17)
C23 0.050(2) 0.0479(19) 0.0369(17) 0.0102(15) 0.0136(15) -0.0028(14)
C27 0.085(3) 0.053(2) 0.093(3) 0.024(2) 0.026(3) 0.022(2)
C26 0.086(3) 0.080(3) 0.088(3) 0.046(3) 0.006(3) 0.014(2)
C25 0.046(2) 0.078(3) 0.109(3) 0.017(2) 0.007(2) -0.008(3)
C24 0.059(2) 0.055(2) 0.080(3) 0.0098(18) 0.018(2) 0.0024(18)

loop_
_atom_type_symbol
_atom_type_description
_atom_type_scat_dispersion_real
_atom_type_scat_dispersion_imag
_atom_type_scat_source
C C 0.0033 0.0016 'International Tables Vol C Tables 4.2.6.8 and 6.1.1.4'
H H 0.0000 0.0000 'International Tables Vol C Tables 4.2.6.8 and 6.1.1.4'
N N 0.0061 0.0033 'International Tables Vol C Tables 4.2.6.8 and 6.1.1.4'
O O 0.0106 0.0060 'International Tables Vol C Tables 4.2.6.8 and 6.1.1.4'
S S 0.1246 0.1234 'International Tables Vol C Tables 4.2.6.8 and 6.1.1.4'
Cl Cl 0.1484 0.1585 'International Tables Vol C Tables 4.2.6.8 and 6.1.1.4'

loop_
_geom_angle_atom_site_label_1
_geom_angle_atom_site_label_2
_geom_angle_atom_site_label_3
_geom_angle_site_symmetry_1
_geom_angle_site_symmetry_3
_geom_angle
_geom_angle_publ_flag
C49 S1 C48 . . 86.61(14) ?
C21 S2 C18 . . 86.33(14) ?
C48 N1 N2 . . 113.1(2) ?
C49 N2 N1 . . 111.4(2) ?
C49 N3 C50 . . 124.5(2) ?
C49 N3 H3A . . 117.8 ?
C50 N3 H3A . . 117.8 ?
C18 N4 N5 . . 112.7(2) ?
C21 N5 N4 . . 111.8(2) ?
C22 N6 C21 . . 124.8(2) ?
C22 N6 H6A . . 117.6 ?
C21 N6 H6A . . 117.6 ?
C31 C29 H29A . . 109.5 ?
C31 C29 H29B . . 109.5 ?
H29A C29 H29B . . 109.5 ?
C31 C29 H29C . . 109.5 ?
H29A C29 H29C . . 109.5 ?
H29B C29 H29C . . 109.5 ?
C31 C30 H30A . . 109.5 ?
C31 C30 H30B . . 109.5 ?
H30A C30 H30B . . 109.5 ?
C31 C30 H30C . . 109.5 ?
H30A C30 H30C . . 109.5 ?
H30B C30 H30C . . 109.5 ?
C29 C31 C30 . . 114.7(3) ?
C29 C31 C32 . . 116.8(3) ?
C30 C31 C32 . . 111.0(3) ?
C29 C31 H31A . . 104.2 ?
C30 C31 H31A . . 104.2 ?
C32 C31 H31A . . 104.2 ?
C37 C32 C33 . . 115.6(3) ?
C37 C32 C31 . . 122.4(4) ?
C33 C32 C31 . . 121.9(3) ?
C32 C33 C34 . . 121.8(3) ?
C32 C33 H33A . . 119.1 ?
C34 C33 H33A . . 119.1 ?
C35 C34 C33 . . 121.6(4) ?
C35 C34 H34A . . 119.2 ?
C33 C34 H34A . . 119.2 ?
C34 C35 C36 . . 116.4(3) ?
C34 C35 C41 . . 122.8(3) ?
C36 C35 C41 . . 120.8(3) ?
C37 C36 C35 . . 120.0(3) ?
C37 C36 C38 . . 119.2(3) ?
C35 C36 C38 . . 120.8(3) ?
C32 C37 C36 . . 124.4(3) ?
C32 C37 H37A . . 117.8 ?
C36 C37 H37A . . 117.8 ?
C36 C38 C39 . . 116.9(3) ?
C36 C38 H38A . . 108.1 ?
C39 C38 H38A . . 108.1 ?
C36 C38 H38B . . 108.1 ?
C39 C38 H38B . . 108.1 ?
H38A C38 H38B . . 107.3 ?
C38 C39 C40 . . 113.1(2) ?
C38 C39 H39A . . 109.0 ?
C40 C39 H39A . . 109.0 ?
C38 C39 H39B . . 109.0 ?
C40 C39 H39B . . 109.0 ?
H39A C39 H39B . . 107.8 ?
C39 C40 C41 . . 111.0(2) ?
C39 C40 C45 . . 112.0(2) ?
C41 C40 C45 . . 117.6(3) ?
C39 C40 H40A . . 105.0 ?
C41 C40 H40A . . 105.0 ?
C45 C40 H40A . . 105.0 ?
C42 C41 C35 . . 111.4(3) ?
C42 C41 C46 . . 109.3(3) ?
C35 C41 C46 . . 107.5(2) ?
C42 C41 C40 . . 108.3(2) ?
C35 C41 C40 . . 105.1(2) ?
C46 C41 C40 . . 115.2(2) ?
C43 C42 C41 . . 114.6(3) ?
C43 C42 H42A . . 108.6 ?
C41 C42 H42A . . 108.6 ?
C43 C42 H42B . . 108.6 ?
C41 C42 H42B . . 108.6 ?
H42A C42 H42B . . 107.6 ?
C42 C43 C44 . . 110.0(3) ?
C42 C43 H43A . . 109.7 ?
C44 C43 H43A . . 109.7 ?
C42 C43 H43B . . 109.7 ?
C44 C43 H43B . . 109.7 ?
H43A C43 H43B . . 108.2 ?
C45 C44 C43 . . 112.0(3) ?
C45 C44 H44A . . 109.2 ?
C43 C44 H44A . . 109.2 ?
C45 C44 H44B . . 109.2 ?
C43 C44 H44B . . 109.2 ?
H44A C44 H44B . . 107.9 ?
C44 C45 C48 . . 105.1(2) ?
C44 C45 C47 . . 110.2(3) ?
C48 C45 C47 . . 107.7(2) ?
C44 C45 C40 . . 110.4(3) ?
C48 C45 C40 . . 108.4(2) ?
C47 C45 C40 . . 114.7(2) ?
C41 C46 H46A . . 109.5 ?
C41 C46 H46B . . 109.5 ?
H46A C46 H46B . . 109.5 ?
C41 C46 H46C . . 109.5 ?
H46A C46 H46C . . 109.5 ?
H46B C46 H46C . . 109.5 ?
C45 C47 H47A . . 109.5 ?
C45 C47 H47B . . 109.5 ?
H47A C47 H47B . . 109.5 ?
C45 C47 H47C . . 109.5 ?
H47A C47 H47C . . 109.5 ?
H47B C47 H47C . . 109.5 ?
N1 C48 C45 . . 122.7(3) ?
N1 C48 S1 . . 114.2(2) ?
C45 C48 S1 . . 123.1(2) ?
N2 C49 N3 . . 120.0(2) ?
N2 C49 S1 . . 114.7(2) ?
N3 C49 S1 . . 125.3(2) ?
O1 C50 N3 . . 122.2(3) ?
O1 C50 C51 . . 122.3(3) ?
N3 C50 C51 . . 115.5(3) ?
C56 C51 C52 . . 118.3(3) ?
C56 C51 C50 . . 123.8(3) ?
C52 C51 C50 . . 117.9(3) ?
C53 C52 C51 . . 120.1(3) ?
C53 C52 H52A . . 119.9 ?
C51 C52 H52A . . 119.9 ?
C52 C53 C54 . . 121.0(4) ?
C52 C53 H53A . . 119.5 ?
C54 C53 H53A . . 119.5 ?
C55 C54 C53 . . 119.4(3) ?
C55 C54 H54A . . 120.3 ?
C53 C54 H54A . . 120.3 ?
C54 C55 C56 . . 119.6(4) ?
C54 C55 H55A . . 120.2 ?
C56 C55 H55A . . 120.2 ?
C55 C56 C51 . . 121.6(3) ?
C55 C56 Cl1 . . 117.9(3) ?
C51 C56 Cl1 . . 120.5(3) ?
C15 C17 H17A . . 109.5 ?
C15 C17 H17B . . 109.5 ?
H17A C17 H17B . . 109.5 ?
C15 C17 H17C . . 109.5 ?
H17A C17 H17C . . 109.5 ?
H17B C17 H17C . . 109.5 ?
C16 C15 C17 . . 112.0(4) ?
C16 C15 C13 . . 113.4(3) ?
C17 C15 C13 . . 110.5(3) ?
C16 C15 H15A . . 106.8 ?
C17 C15 H15A . . 106.8 ?
C13 C15 H15A . . 106.8 ?
C15 C16 H16A . . 109.5 ?
C15 C16 H16B . . 109.5 ?
H16A C16 H16B . . 109.5 ?
C15 C16 H16C . . 109.5 ?
H16A C16 H16C . . 109.5 ?
H16B C16 H16C . . 109.5 ?
C14 C13 C12 . . 117.3(3) ?
C14 C13 C15 . . 122.4(3) ?
C12 C13 C15 . . 120.2(3) ?
C13 C14 C8 . . 123.2(3) ?
C13 C14 H14A . . 118.4 ?
C8 C14 H14A . . 118.4 ?
C9 C8 C14 . . 119.9(3) ?
C9 C8 C7 . . 122.1(3) ?
C14 C8 C7 . . 117.9(3) ?
C8 C9 C11 . . 116.8(3) ?
C8 C9 C10 . . 122.2(3) ?
C11 C9 C10 . . 121.0(3) ?
C12 C11 C9 . . 123.3(3) ?
C12 C11 H11A . . 118.4 ?
C9 C11 H11A . . 118.4 ?
C11 C12 C13 . . 119.5(3) ?
C11 C12 H12A . . 120.3 ?
C13 C12 H12A . . 120.3 ?
C6 C7 C8 . . 114.6(3) ?
C6 C7 H7A . . 108.6 ?
C8 C7 H7A . . 108.6 ?
C6 C7 H7B . . 108.6 ?
C8 C7 H7B . . 108.6 ?
H7A C7 H7B . . 107.6 ?
C7 C6 C5 . . 109.8(3) ?
C7 C6 H6B . . 109.7 ?
C5 C6 H6B . . 109.7 ?
C7 C6 H6C . . 109.7 ?
C5 C6 H6C . . 109.7 ?
H6B C6 H6C . . 108.2 ?
C6 C5 C4 . . 114.9(2) ?
C6 C5 C10 . . 109.8(2) ?
C4 C5 C10 . . 117.0(2) ?
C6 C5 H5B . . 104.5 ?
C4 C5 H5B . . 104.5 ?
C10 C5 H5B . . 104.5 ?
C9 C10 C1 . . 111.0(2) ?
C9 C10 C20 . . 106.0(2) ?
C1 C10 C20 . . 109.5(2) ?
C9 C10 C5 . . 107.7(2) ?
C1 C10 C5 . . 107.3(2) ?
C20 C10 C5 . . 115.3(2) ?
C2 C1 C10 . . 114.2(2) ?
C2 C1 H1B . . 108.7 ?
C10 C1 H1B . . 108.7 ?
C2 C1 H1C . . 108.7 ?
C10 C1 H1C . . 108.7 ?
H1B C1 H1C . . 107.6 ?
C3 C2 C1 . . 110.2(2) ?
C3 C2 H2B . . 109.6 ?
C1 C2 H2B . . 109.6 ?
C3 C2 H2C . . 109.6 ?
C1 C2 H2C . . 109.6 ?
H2B C2 H2C . . 108.1 ?
C2 C3 C4 . . 112.3(3) ?
C2 C3 H3B . . 109.1 ?
C4 C3 H3B . . 109.1 ?
C2 C3 H3C . . 109.1 ?
C4 C3 H3C . . 109.1 ?
H3B C3 H3C . . 107.9 ?
C18 C4 C3 . . 108.1(3) ?
C18 C4 C19 . . 106.6(2) ?
C3 C4 C19 . . 110.7(3) ?
C18 C4 C5 . . 108.3(2) ?
C3 C4 C5 . . 108.6(2) ?
C19 C4 C5 . . 114.4(3) ?
C10 C20 H20A . . 109.5 ?
C10 C20 H20B . . 109.5 ?
H20A C20 H20B . . 109.5 ?
C10 C20 H20C . . 109.5 ?
H20A C20 H20C . . 109.5 ?
H20B C20 H20C . . 109.5 ?
C4 C19 H19A . . 109.5 ?
C4 C19 H19B . . 109.5 ?
H19A C19 H19B . . 109.5 ?
C4 C19 H19C . . 109.5 ?
H19A C19 H19C . . 109.5 ?
H19B C19 H19C . . 109.5 ?
N4 C18 C4 . . 123.5(3) ?
N4 C18 S2 . . 113.6(2) ?
C4 C18 S2 . . 122.9(2) ?
N5 C21 N6 . . 119.7(2) ?
N5 C21 S2 . . 115.6(2) ?
N6 C21 S2 . . 124.7(2) ?
O2 C22 N6 . . 121.3(3) ?
O2 C22 C23 . . 123.5(3) ?
N6 C22 C23 . . 115.2(2) ?
C27 C28 C23 . . 121.8(3) ?
C27 C28 Cl2 . . 117.7(3) ?
C23 C28 Cl2 . . 120.4(3) ?
C24 C23 C28 . . 117.5(3) ?
C24 C23 C22 . . 118.0(3) ?
C28 C23 C22 . . 124.5(3) ?
C26 C27 C28 . . 119.5(4) ?
C26 C27 H27A . . 120.2 ?
C28 C27 H27A . . 120.2 ?
C25 C26 C27 . . 120.2(4) ?
C25 C26 H26A . . 119.9 ?
C27 C26 H26A . . 119.9 ?
C26 C25 C24 . . 119.7(4) ?
C26 C25 H25A . . 120.1 ?
C24 C25 H25A . . 120.1 ?
C23 C24 C25 . . 121.2(4) ?
C23 C24 H24A . . 119.4 ?
C25 C24 H24A . . 119.4 ?

loop_
_geom_bond_atom_site_label_1
_geom_bond_atom_site_label_2
_geom_bond_site_symmetry_2
_geom_bond_distance
_geom_bond_publ_flag
S1 C49 . 1.721(3) ?
S1 C48 . 1.739(3) ?
S2 C21 . 1.722(3) ?
S2 C18 . 1.756(3) ?
Cl1 C56 . 1.737(3) ?
Cl2 C28 . 1.751(4) ?
O1 C50 . 1.220(4) ?
O2 C22 . 1.216(3) ?
N1 C48 . 1.294(3) ?
N1 N2 . 1.383(3) ?
N2 C49 . 1.318(3) ?
N3 C49 . 1.361(4) ?
N3 C50 . 1.376(4) ?
N3 H3A . 0.8600 ?
N4 C18 . 1.295(3) ?
N4 N5 . 1.402(3) ?
N5 C21 . 1.290(3) ?
N6 C22 . 1.353(3) ?
N6 C21 . 1.398(4) ?
N6 H6A . 0.8600 ?
C29 C31 . 1.441(5) ?
C29 H29A . 0.9600 ?
C29 H29B . 0.9600 ?
C29 H29C . 0.9600 ?
C30 C31 . 1.499(5) ?
C30 H30A . 0.9600 ?
C30 H30B . 0.9600 ?
C30 H30C . 0.9600 ?
C31 C32 . 1.515(5) ?
C31 H31A . 0.9800 ?
C32 C37 . 1.371(4) ?
C32 C33 . 1.381(5) ?
C33 C34 . 1.406(5) ?
C33 H33A . 0.9300 ?
C34 C35 . 1.387(4) ?
C34 H34A . 0.9300 ?
C35 C36 . 1.409(4) ?
C35 C41 . 1.539(4) ?
C36 C37 . 1.381(4) ?
C36 C38 . 1.495(4) ?
C37 H37A . 0.9300 ?
C38 C39 . 1.522(4) ?
C38 H38A . 0.9700 ?
C38 H38B . 0.9700 ?
C39 C40 . 1.537(4) ?
C39 H39A . 0.9700 ?
C39 H39B . 0.9700 ?
C40 C41 . 1.555(4) ?
C40 C45 . 1.556(4) ?
C40 H40A . 0.9800 ?
C41 C42 . 1.525(4) ?
C41 C46 . 1.550(4) ?
C42 C43 . 1.522(5) ?
C42 H42A . 0.9700 ?
C42 H42B . 0.9700 ?
C43 C44 . 1.542(5) ?
C43 H43A . 0.9700 ?
C43 H43B . 0.9700 ?
C44 C45 . 1.536(5) ?
C44 H44A . 0.9700 ?
C44 H44B . 0.9700 ?
C45 C48 . 1.543(4) ?
C45 C47 . 1.555(4) ?
C46 H46A . 0.9600 ?
C46 H46B . 0.9600 ?
C46 H46C . 0.9600 ?
C47 H47A . 0.9600 ?
C47 H47B . 0.9600 ?
C47 H47C . 0.9600 ?
C50 C51 . 1.491(4) ?
C51 C56 . 1.385(4) ?
C51 C52 . 1.394(4) ?
C52 C53 . 1.367(5) ?
C52 H52A . 0.9300 ?
C53 C54 . 1.389(5) ?
C53 H53A . 0.9300 ?
C54 C55 . 1.377(5) ?
C54 H54A . 0.9300 ?
C55 C56 . 1.375(5) ?
C55 H55A . 0.9300 ?
C17 C15 . 1.508(6) ?
C17 H17A . 0.9600 ?
C17 H17B . 0.9600 ?
C17 H17C . 0.9600 ?
C15 C16 . 1.499(6) ?
C15 C13 . 1.529(5) ?
C15 H15A . 0.9800 ?
C16 H16A . 0.9600 ?
C16 H16B . 0.9600 ?
C16 H16C . 0.9600 ?
C13 C14 . 1.365(5) ?
C13 C12 . 1.419(5) ?
C14 C8 . 1.403(4) ?
C14 H14A . 0.9300 ?
C8 C9 . 1.388(4) ?
C8 C7 . 1.516(5) ?
C9 C11 . 1.404(4) ?
C9 C10 . 1.530(4) ?
C11 C12 . 1.375(4) ?
C11 H11A . 0.9300 ?
C12 H12A . 0.9300 ?
C7 C6 . 1.503(5) ?
C7 H7A . 0.9700 ?
C7 H7B . 0.9700 ?
C6 C5 . 1.530(4) ?
C6 H6B . 0.9700 ?
C6 H6C . 0.9700 ?
C5 C4 . 1.552(4) ?
C5 C10 . 1.560(4) ?
C5 H5B . 0.9800 ?
C10 C1 . 1.548(4) ?
C10 C20 . 1.555(4) ?
C1 C2 . 1.536(4) ?
C1 H1B . 0.9700 ?
C1 H1C . 0.9700 ?
C2 C3 . 1.528(4) ?
C2 H2B . 0.9700 ?
C2 H2C . 0.9700 ?
C3 C4 . 1.532(4) ?
C3 H3B . 0.9700 ?
C3 H3C . 0.9700 ?
C4 C18 . 1.520(4) ?
C4 C19 . 1.551(4) ?
C20 H20A . 0.9600 ?
C20 H20B . 0.9600 ?
C20 H20C . 0.9600 ?
C19 H19A . 0.9600 ?
C19 H19B . 0.9600 ?
C19 H19C . 0.9600 ?
C22 C23 . 1.499(4) ?
C28 C27 . 1.370(5) ?
C28 C23 . 1.379(4) ?
C23 C24 . 1.371(4) ?
C27 C26 . 1.365(6) ?
C27 H27A . 0.9300 ?
C26 C25 . 1.363(6) ?
C26 H26A . 0.9300 ?
C25 C24 . 1.383(5) ?
C25 H25A . 0.9300 ?
C24 H24A . 0.9300 ?

loop_
_geom_hbond_atom_site_label_D
_geom_hbond_atom_site_label_H
_geom_hbond_atom_site_label_A
_geom_hbond_site_symmetry_A
_geom_hbond_distance_DH
_geom_hbond_distance_HA
_geom_hbond_distance_DA
_geom_hbond_angle_DHA
N3 H3A N5 . 0.86 2.03 2.882(3) 172
N6 H6A N2 . 0.86 2.14 2.982(3) 166
C42 H42B Cg 1_554 0.97 2.65 3.462(3) 141

loop_
_geom_torsion_atom_site_label_1
_geom_torsion_atom_site_label_2
_geom_torsion_atom_site_label_3
_geom_torsion_atom_site_label_4
_geom_torsion_site_symmetry_1
_geom_torsion_site_symmetry_2
_geom_torsion_site_symmetry_3
_geom_torsion_site_symmetry_4
_geom_torsion
_geom_torsion_publ_flag
C48 N1 N2 C49 . . . . -0.9(4) ?
C18 N4 N5 C21 . . . . 0.8(4) ?
C29 C31 C32 C37 . . . . -121.4(5) ?
C30 C31 C32 C37 . . . . 104.6(4) ?
C29 C31 C32 C33 . . . . 61.5(5) ?
C30 C31 C32 C33 . . . . -72.5(5) ?
C37 C32 C33 C34 . . . . -4.0(5) ?
C31 C32 C33 C34 . . . . 173.3(3) ?
C32 C33 C34 C35 . . . . 1.0(6) ?
C33 C34 C35 C36 . . . . 2.4(5) ?
C33 C34 C35 C41 . . . . -176.2(3) ?
C34 C35 C36 C37 . . . . -2.6(4) ?
C41 C35 C36 C37 . . . . 176.0(3) ?
C34 C35 C36 C38 . . . . 178.2(3) ?
C41 C35 C36 C38 . . . . -3.2(4) ?
C33 C32 C37 C36 . . . . 3.8(5) ?
C31 C32 C37 C36 . . . . -173.5(3) ?
C35 C36 C37 C32 . . . . -0.5(5) ?
C38 C36 C37 C32 . . . . 178.6(3) ?
C37 C36 C38 C39 . . . . -161.0(3) ?
C35 C36 C38 C39 . . . . 18.2(5) ?
C36 C38 C39 C40 . . . . 10.0(5) ?
C38 C39 C40 C41 . . . . -51.9(4) ?
C38 C39 C40 C45 . . . . 174.4(3) ?
C34 C35 C41 C42 . . . . 24.8(4) ?
C36 C35 C41 C42 . . . . -153.7(3) ?
C34 C35 C41 C46 . . . . -94.9(4) ?
C36 C35 C41 C46 . . . . 86.6(3) ?
C34 C35 C41 C40 . . . . 141.9(3) ?
C36 C35 C41 C40 . . . . -36.6(3) ?
C39 C40 C41 C42 . . . . -177.4(3) ?
C45 C40 C41 C42 . . . . -46.7(3) ?
C39 C40 C41 C35 . . . . 63.4(3) ?
C45 C40 C41 C35 . . . . -165.9(2) ?
C39 C40 C41 C46 . . . . -54.8(4) ?
C45 C40 C41 C46 . . . . 76.0(3) ?
C35 C41 C42 C43 . . . . 167.3(3) ?
C46 C41 C42 C43 . . . . -74.0(4) ?
C40 C41 C42 C43 . . . . 52.2(4) ?
C41 C42 C43 C44 . . . . -59.5(4) ?
C42 C43 C44 C45 . . . . 57.6(4) ?
C43 C44 C45 C48 . . . . -167.7(3) ?
C43 C44 C45 C47 . . . . 76.6(3) ?
C43 C44 C45 C40 . . . . -51.0(4) ?
C39 C40 C45 C44 . . . . 177.6(3) ?
C41 C40 C45 C44 . . . . 47.3(3) ?
C39 C40 C45 C48 . . . . -67.8(3) ?
C41 C40 C45 C48 . . . . 161.9(2) ?
C39 C40 C45 C47 . . . . 52.5(4) ?
C41 C40 C45 C47 . . . . -77.8(3) ?
N2 N1 C48 C45 . . . . -176.9(3) ?
N2 N1 C48 S1 . . . . 1.0(3) ?
C44 C45 C48 N1 . . . . 83.0(3) ?
C47 C45 C48 N1 . . . . -159.5(3) ?
C40 C45 C48 N1 . . . . -35.0(4) ?
C44 C45 C48 S1 . . . . -94.7(3) ?
C47 C45 C48 S1 . . . . 22.8(3) ?
C40 C45 C48 S1 . . . . 147.3(2) ?
C49 S1 C48 N1 . . . . -0.7(2) ?
C49 S1 C48 C45 . . . . 177.2(3) ?
N1 N2 C49 N3 . . . . 179.4(3) ?
N1 N2 C49 S1 . . . . 0.4(3) ?
C50 N3 C49 N2 . . . . 177.7(3) ?
C50 N3 C49 S1 . . . . -3.4(4) ?
C48 S1 C49 N2 . . . . 0.1(2) ?
C48 S1 C49 N3 . . . . -178.8(3) ?
C49 N3 C50 O1 . . . . 0.0(5) ?
C49 N3 C50 C51 . . . . -179.5(3) ?
O1 C50 C51 C56 . . . . 114.4(4) ?
N3 C50 C51 C56 . . . . -66.2(4) ?
O1 C50 C51 C52 . . . . -64.6(4) ?
N3 C50 C51 C52 . . . . 114.9(3) ?
C56 C51 C52 C53 . . . . 0.7(4) ?
C50 C51 C52 C53 . . . . 179.8(3) ?
C51 C52 C53 C54 . . . . -1.0(5) ?
C52 C53 C54 C55 . . . . 0.0(5) ?
C53 C54 C55 C56 . . . . 1.2(5) ?
C54 C55 C56 C51 . . . . -1.5(5) ?
C54 C55 C56 Cl1 . . . . -179.0(2) ?
C52 C51 C56 C55 . . . . 0.5(4) ?
C50 C51 C56 C55 . . . . -178.4(3) ?
C52 C51 C56 Cl1 . . . . 177.9(2) ?
C50 C51 C56 Cl1 . . . . -1.1(4) ?
C16 C15 C13 C14 . . . . -124.4(4) ?
C17 C15 C13 C14 . . . . 108.8(5) ?
C16 C15 C13 C12 . . . . 58.1(5) ?
C17 C15 C13 C12 . . . . -68.6(5) ?
C12 C13 C14 C8 . . . . 1.7(5) ?
C15 C13 C14 C8 . . . . -175.8(3) ?
C13 C14 C8 C9 . . . . 0.6(5) ?
C13 C14 C8 C7 . . . . 177.3(3) ?
C14 C8 C9 C11 . . . . -2.9(4) ?
C7 C8 C9 C11 . . . . -179.5(3) ?
C14 C8 C9 C10 . . . . 179.8(3) ?
C7 C8 C9 C10 . . . . 3.2(5) ?
C8 C9 C11 C12 . . . . 3.2(5) ?
C10 C9 C11 C12 . . . . -179.5(3) ?
C9 C11 C12 C13 . . . . -1.0(5) ?
C14 C13 C12 C11 . . . . -1.5(5) ?
C15 C13 C12 C11 . . . . 176.1(3) ?
C9 C8 C7 C6 . . . . -10.0(5) ?
C14 C8 C7 C6 . . . . 173.4(3) ?
C8 C7 C6 C5 . . . . 40.4(4) ?
C7 C6 C5 C4 . . . . 159.8(3) ?
C7 C6 C5 C10 . . . . -65.7(3) ?
C8 C9 C10 C1 . . . . -143.6(3) ?
C11 C9 C10 C1 . . . . 39.3(4) ?
C8 C9 C10 C20 . . . . 97.6(3) ?
C11 C9 C10 C20 . . . . -79.6(3) ?
C8 C9 C10 C5 . . . . -26.3(4) ?
C11 C9 C10 C5 . . . . 156.5(3) ?
C6 C5 C10 C9 . . . . 56.7(3) ?
C4 C5 C10 C9 . . . . -169.9(2) ?
C6 C5 C10 C1 . . . . 176.3(2) ?
C4 C5 C10 C1 . . . . -50.3(3) ?
C6 C5 C10 C20 . . . . -61.3(3) ?
C4 C5 C10 C20 . . . . 72.0(3) ?
C9 C10 C1 C2 . . . . 169.2(2) ?
C20 C10 C1 C2 . . . . -74.2(3) ?
C5 C10 C1 C2 . . . . 51.6(3) ?
C10 C1 C2 C3 . . . . -57.7(3) ?
C1 C2 C3 C4 . . . . 58.6(3) ?
C2 C3 C4 C18 . . . . -172.2(3) ?
C2 C3 C4 C19 . . . . 71.4(3) ?
C2 C3 C4 C5 . . . . -54.9(3) ?
C6 C5 C4 C18 . . . . -59.1(3) ?
C10 C5 C4 C18 . . . . 169.8(2) ?
C6 C5 C4 C3 . . . . -176.3(3) ?
C10 C5 C4 C3 . . . . 52.7(3) ?
C6 C5 C4 C19 . . . . 59.6(3) ?
C10 C5 C4 C19 . . . . -71.5(3) ?
N5 N4 C18 C4 . . . . -179.8(3) ?
N5 N4 C18 S2 . . . . -1.4(3) ?
C3 C4 C18 N4 . . . . -118.4(3) ?
C19 C4 C18 N4 . . . . 0.6(4) ?
C5 C4 C18 N4 . . . . 124.1(3) ?
C3 C4 C18 S2 . . . . 63.3(3) ?
C19 C4 C18 S2 . . . . -177.7(2) ?
C5 C4 C18 S2 . . . . -54.2(3) ?
C21 S2 C18 N4 . . . . 1.2(3) ?
C21 S2 C18 C4 . . . . 179.7(3) ?
N4 N5 C21 N6 . . . . -178.4(3) ?
N4 N5 C21 S2 . . . . 0.2(3) ?
C22 N6 C21 N5 . . . . -176.2(3) ?
C22 N6 C21 S2 . . . . 5.3(4) ?
C18 S2 C21 N5 . . . . -0.8(2) ?
C18 S2 C21 N6 . . . . 177.8(3) ?
C21 N6 C22 O2 . . . . 1.5(5) ?
C21 N6 C22 C23 . . . . -179.6(3) ?
C27 C28 C23 C24 . . . . 0.4(5) ?
Cl2 C28 C23 C24 . . . . -177.1(3) ?
C27 C28 C23 C22 . . . . 178.6(3) ?
Cl2 C28 C23 C22 . . . . 1.0(4) ?
O2 C22 C23 C24 . . . . 58.0(4) ?
N6 C22 C23 C24 . . . . -121.0(3) ?
O2 C22 C23 C28 . . . . -120.2(4) ?
N6 C22 C23 C28 . . . . 60.9(4) ?
C23 C28 C27 C26 . . . . 0.1(6) ?
Cl2 C28 C27 C26 . . . . 177.7(3) ?
C28 C27 C26 C25 . . . . 0.3(6) ?
C27 C26 C25 C24 . . . . -1.1(6) ?
C28 C23 C24 C25 . . . . -1.3(5) ?
C22 C23 C24 C25 . . . . -179.6(3) ?
C26 C25 C24 C23 . . . . 1.7(6) ?
